data_7122147
loop_
_publ_author_name
'Jansze, Suzanne M.'
'Ortiz, Daniel'
'Fadaei Tirani, Farzaneh'
'Scopelliti, Rosario'
'Menin, Laure'
'Severin, Kay'

_publ_section_title
;
 Inflating face-capped Pd<sub>6</sub>L<sub>8</sub> coordination cages.
;
_journal_issue 68
_journal_name_full 'Chemical communications (Cambridge, England)'
_journal_page_first 9529
_journal_page_last 9532
_journal_paper_doi 10.1039/c8cc04870c
_journal_volume 54
_journal_year 2018
_chemical_absolute_configuration rmad
_chemical_formula_moiety 'C600 H696 B48 Fe24 N168 O144 Pd6'
_chemical_formula_sum 'C600 H696 B48 Fe24 N168 O144 Pd6'
_chemical_formula_weight 15062.89
_space_group_crystal_system cubic
_space_group_IT_number 209
_space_group_name_Hall 'F 4 2 3'
_space_group_name_H-M_alt 'F 4 3 2'
_symmetry_space_group_name_Hall 'F 4 2 3'
_symmetry_space_group_name_H-M 'F 4 3 2'
_atom_sites_solution_hydrogens geom
_atom_sites_solution_primary dual
_atom_sites_solution_secondary difmap
_audit_creation_method SHELXL-2018/3
_audit_update_record
;
2018-06-15 deposited with the CCDC.
2018-08-06 downloaded from the CCDC.
;
_cell_angle_alpha 90
_cell_angle_beta 90
_cell_angle_gamma 90
_cell_formula_units_Z 4
_cell_length_a 52.2358(8)
_cell_length_b 52.2358(8)
_cell_length_c 52.2358(8)
_cell_measurement_reflns_used 8346
_cell_measurement_temperature 140.01(10)
_cell_measurement_theta_max 66.2890
_cell_measurement_theta_min 3.6600
_cell_volume 142529(4)
_computing_cell_refinement 'CrysAlisPro 1.171.38.46 (Rigaku OD, 2015)'
_computing_data_collection 'CrysAlisPro 1.171.38.46 (Rigaku OD, 2015)'
_computing_data_reduction 'CrysAlisPro 1.171.38.46 (Rigaku OD, 2015)'
_computing_molecular_graphics 'Olex2 (Dolomanov et al., 2009)'
_computing_publication_material 'CIFTAB (Sheldrick, 2016)'
_computing_structure_refinement 'SHELXL-2018/3 (Sheldrick, 2018)'
_computing_structure_solution 'SHELXT (Sheldrick, 2018)'
_diffrn_ambient_environment N~2~
_diffrn_ambient_temperature 140.01(10)
_diffrn_detector 'CCD plate'
_diffrn_detector_area_resol_mean 5.1333
_diffrn_detector_type Atlas
_diffrn_measured_fraction_theta_full 0.998
_diffrn_measured_fraction_theta_max 0.998
_diffrn_measurement_details
;
List of Runs (angles in degrees, time in seconds):

  # Type    Start    End  Width  t~exp~   \w     \q     \k     \f   Frames
#--------------------------------------------------------------------------
  1  \w    -94.00  -9.00   1.00   20.00    --  -43.01 125.00  30.00   85
  2  \w   -111.00 -79.00   1.00   20.00    --  -43.01 -99.00 -60.00   32
  3  \w    -71.00  30.00   1.00   20.00    --  -43.01  57.00 -30.00  101
  4  \w   -108.00 -20.00   1.00   20.00    --  -43.01 -57.00-180.00   88
  5  \w   -119.00 -88.00   1.00   20.00    --  -43.01 -99.00-120.00   31
  6  \w     27.00  52.00   1.00   20.00    --   43.01-125.00  30.00   25
  7  \w     23.00  63.00   1.00   20.00    --   43.01  37.00-180.00   40
  8  \w     56.00 131.00   1.00   70.00    --  109.26 -30.00  90.00   75
  9  \w     38.00 136.00   1.00   70.00    --  109.26 -61.00   0.00   98
 10  \w     33.00  95.00   1.00   70.00    --  109.26 -30.00 -90.00   62
 11  \w     85.00 173.00   1.00   70.00    --  109.26  45.00  90.00   88
 12  \w     50.00 116.00   1.00   70.00    --  109.26-111.00-120.00   66
 13  \w     88.00 170.00   1.00   70.00    --  109.26  45.00 150.00   82
 14  \w     33.00  89.00   1.00   70.00    --  109.26 -94.00 -90.00   56
 15  \w     37.00 108.00   1.00   70.00    --  109.26 -94.00 -30.00   71
 16  \w    125.00 152.00   1.00   70.00    --  109.26 111.00  30.00   27
 17  \w     80.00 116.00   1.00   70.00    --  109.26-111.00  90.00   36
 18  \w     83.00 127.00   1.00   70.00    --  109.26  45.00  30.00   44
 19  \w    139.00 178.00   1.00   70.00    --  109.26  45.00  30.00   39
 20  \w    130.00 157.00   1.00   70.00    --  109.26 111.00  60.00   27
 21  \w    113.00 138.00   1.00   70.00    --  109.26 -30.00 -90.00   25
 22  \w     90.00 136.00   1.00   70.00    --  109.26 -77.00  60.00   46
;
_diffrn_measurement_device 'four-circle diffractometer'
_diffrn_measurement_device_type 'SuperNova, Dual, Cu at zero, Atlas'
_diffrn_measurement_method '\w scans'
_diffrn_radiation_monochromator mirror
_diffrn_radiation_probe x-ray
_diffrn_radiation_type 'Cu K\a'
_diffrn_radiation_wavelength 1.54184
_diffrn_reflns_av_R_equivalents 0.3215
_diffrn_reflns_av_unetI/netI 0.0667
_diffrn_reflns_Laue_measured_fraction_full 0.998
_diffrn_reflns_Laue_measured_fraction_max 0.998
_diffrn_reflns_limit_h_max 52
_diffrn_reflns_limit_h_min -52
_diffrn_reflns_limit_k_max 45
_diffrn_reflns_limit_k_min -52
_diffrn_reflns_limit_l_max 52
_diffrn_reflns_limit_l_min -51
_diffrn_reflns_number 168420
_diffrn_reflns_point_group_measured_fraction_full 0.999
_diffrn_reflns_point_group_measured_fraction_max 0.999
_diffrn_reflns_theta_full 50.429
_diffrn_reflns_theta_max 50.429
_diffrn_reflns_theta_min 3.688
_diffrn_source 'micro-focus sealed X-ray tube'
_diffrn_source_type 'SuperNova (Cu) X-ray Source'
_exptl_absorpt_coefficient_mu 2.841
_exptl_absorpt_correction_T_max 0.824
_exptl_absorpt_correction_T_min 0.115
_exptl_absorpt_correction_type gaussian
_exptl_absorpt_process_details
;
CrysAlisPro 1.171.38.46 (Rigaku Oxford Diffraction, 2015)
Numerical absorption correction based on gaussian integration over
a multifaceted crystal model.
Empirical absorption correction using spherical harmonics,
implemented in SCALE3 ABSPACK scaling algorithm.
;
_exptl_crystal_colour 'clear intense red'
_exptl_crystal_density_diffrn 0.702
_exptl_crystal_description prism
_exptl_crystal_F_000 31056
_exptl_crystal_size_max 0.449
_exptl_crystal_size_mid 0.378
_exptl_crystal_size_min 0.322
_refine_diff_density_max 2.202
_refine_diff_density_min -1.012
_refine_diff_density_rms 0.122
_refine_ls_abs_structure_details
;
 Refined as an inversion twin.
;
_refine_ls_abs_structure_Flack 0.50(4)
_refine_ls_extinction_method none
_refine_ls_goodness_of_fit_ref 1.337
_refine_ls_hydrogen_treatment constr
_refine_ls_matrix_type full
_refine_ls_number_parameters 362
_refine_ls_number_reflns 6256
_refine_ls_number_restraints 803
_refine_ls_restrained_S_all 1.326
_refine_ls_R_factor_all 0.2419
_refine_ls_R_factor_gt 0.1435
_refine_ls_shift/su_max 0.000
_refine_ls_shift/su_mean 0.000
_refine_ls_structure_factor_coef Fsqd
_refine_ls_weighting_details 'w=1/[\s^2^(Fo^2^)+(0.2000P)^2^] where P=(Fo^2^+2Fc^2^)/3'
_refine_ls_weighting_scheme calc
_refine_ls_wR_factor_gt 0.3646
_refine_ls_wR_factor_ref 0.4521
_reflns_Friedel_coverage 0.721
_reflns_Friedel_fraction_full 1.000
_reflns_Friedel_fraction_max 1.000
_reflns_number_gt 2598
_reflns_number_total 6256
_reflns_threshold_expression 'I > 2\s(I)'
_cod_data_source_file c8cc04870c2.cif
_cod_data_source_block shelx_CCDC1
_cod_depositor_comments 'Adding full bibliography for 7122145--7122147.cif.'
_cod_original_cell_volume 142530(7)
_cod_database_code 7122147
_shelx_shelxl_version_number 2018/3
_shelx_space_group_comment
;
The symmetry employed for this shelxl refinement is uniquely defined
by the following loop, which should always be used as a source of
symmetry information in preference to the above space-group names.
They are only intended as comments.
;

loop_
_space_group_symop_operation_xyz
'x, y, z'
'-x, -y, z'
'-x, y, -z'
'x, -y, -z'
'z, x, y'
'z, -x, -y'
'-z, -x, y'
'-z, x, -y'
'y, z, x'
'-y, z, -x'
'y, -z, -x'
'-y, -z, x'
'y, x, -z'
'-y, -x, -z'
'y, -x, z'
'-y, x, z'
'x, z, -y'
'-x, z, y'
'-x, -z, -y'
'x, -z, y'
'z, y, -x'
'z, -y, x'
'-z, y, x'
'-z, -y, -x'
'x, y+1/2, z+1/2'
'-x, -y+1/2, z+1/2'
'-x, y+1/2, -z+1/2'
'x, -y+1/2, -z+1/2'
'z, x+1/2, y+1/2'
'z, -x+1/2, -y+1/2'
'-z, -x+1/2, y+1/2'
'-z, x+1/2, -y+1/2'
'y, z+1/2, x+1/2'
'-y, z+1/2, -x+1/2'
'y, -z+1/2, -x+1/2'
'-y, -z+1/2, x+1/2'
'y, x+1/2, -z+1/2'
'-y, -x+1/2, -z+1/2'
'y, -x+1/2, z+1/2'
'-y, x+1/2, z+1/2'
'x, z+1/2, -y+1/2'
'-x, z+1/2, y+1/2'
'-x, -z+1/2, -y+1/2'
'x, -z+1/2, y+1/2'
'z, y+1/2, -x+1/2'
'z, -y+1/2, x+1/2'
'-z, y+1/2, x+1/2'
'-z, -y+1/2, -x+1/2'
'x+1/2, y, z+1/2'
'-x+1/2, -y, z+1/2'
'-x+1/2, y, -z+1/2'
'x+1/2, -y, -z+1/2'
'z+1/2, x, y+1/2'
'z+1/2, -x, -y+1/2'
'-z+1/2, -x, y+1/2'
'-z+1/2, x, -y+1/2'
'y+1/2, z, x+1/2'
'-y+1/2, z, -x+1/2'
'y+1/2, -z, -x+1/2'
'-y+1/2, -z, x+1/2'
'y+1/2, x, -z+1/2'
'-y+1/2, -x, -z+1/2'
'y+1/2, -x, z+1/2'
'-y+1/2, x, z+1/2'
'x+1/2, z, -y+1/2'
'-x+1/2, z, y+1/2'
'-x+1/2, -z, -y+1/2'
'x+1/2, -z, y+1/2'
'z+1/2, y, -x+1/2'
'z+1/2, -y, x+1/2'
'-z+1/2, y, x+1/2'
'-z+1/2, -y, -x+1/2'
'x+1/2, y+1/2, z'
'-x+1/2, -y+1/2, z'
'-x+1/2, y+1/2, -z'
'x+1/2, -y+1/2, -z'
'z+1/2, x+1/2, y'
'z+1/2, -x+1/2, -y'
'-z+1/2, -x+1/2, y'
'-z+1/2, x+1/2, -y'
'y+1/2, z+1/2, x'
'-y+1/2, z+1/2, -x'
'y+1/2, -z+1/2, -x'
'-y+1/2, -z+1/2, x'
'y+1/2, x+1/2, -z'
'-y+1/2, -x+1/2, -z'
'y+1/2, -x+1/2, z'
'-y+1/2, x+1/2, z'
'x+1/2, z+1/2, -y'
'-x+1/2, z+1/2, y'
'-x+1/2, -z+1/2, -y'
'x+1/2, -z+1/2, y'
'z+1/2, y+1/2, -x'
'z+1/2, -y+1/2, x'
'-z+1/2, y+1/2, x'
'-z+1/2, -y+1/2, -x'

loop_
_atom_site_label
_atom_site_type_symbol
_atom_site_fract_x
_atom_site_fract_y
_atom_site_fract_z
_atom_site_U_iso_or_equiv
_atom_site_adp_type
_atom_site_occupancy
_atom_site_site_symmetry_order
_atom_site_calc_flag
_atom_site_refinement_flags_posn
_atom_site_refinement_flags_adp
_atom_site_refinement_flags_occupancy
Pd1 Pd 0.31961(7) 0.500000 0.500000 0.0972(12) Uani 1 4 d S T P
Fe1 Fe 0.23634(8) 0.40395(14) 0.40393(14) 0.158(2) Uani 1 1 d D . .
O1 O 0.1828(3) 0.4000(4) 0.3888(4) 0.134(4) Uani 1 1 d D U .
O2 O 0.2063(4) 0.3953(4) 0.3607(4) 0.132(4) Uani 1 1 d D U .
O3 O 0.2096(4) 0.3562(4) 0.3867(4) 0.128(5) Uani 1 1 d D U .
O4 O 0.2569(3) 0.4410(4) 0.4394(4) 0.120(4) Uani 1 1 d D U .
O5 O 0.2867(3) 0.4146(4) 0.4179(4) 0.139(4) Uani 1 1 d D U .
O6 O 0.2749(4) 0.3966(4) 0.4463(4) 0.143(4) Uani 1 1 d D U .
N1 N 0.2009(3) 0.4148(4) 0.4020(5) 0.133(5) Uani 1 1 d D U .
N2 N 0.2359(3) 0.4321(4) 0.4261(4) 0.116(4) Uani 1 1 d D U .
N3 N 0.2291(5) 0.4037(5) 0.3695(4) 0.135(5) Uani 1 1 d D U .
N4 N 0.2698(4) 0.4118(5) 0.3976(4) 0.141(5) Uani 1 1 d D U .
N5 N 0.2273(5) 0.3682(4) 0.4044(5) 0.131(5) Uani 1 1 d D U .
N6 N 0.2574(5) 0.3855(5) 0.4286(5) 0.150(5) Uani 1 1 d D U .
C1 C 0.1703(3) 0.3626(5) 0.3634(5) 0.113(5) Uani 1 1 d D U .
C2 C 0.1590(5) 0.3731(4) 0.3416(5) 0.111(6) Uani 1 1 d D U .
H2 H 0.166659 0.387959 0.334445 0.133 Uiso 1 1 calc R U .
C3 C 0.1927(4) 0.4237(6) 0.4248(6) 0.131(5) Uani 1 1 d D U .
C4 C 0.2134(4) 0.4409(6) 0.4345(5) 0.126(5) Uani 1 1 d D U .
C5 C 0.2092(4) 0.4569(7) 0.4588(6) 0.128(5) Uani 1 1 d D U .
H5A H 0.213206 0.475011 0.455048 0.153 Uiso 1 1 calc R U .
H5B H 0.221070 0.450949 0.472297 0.153 Uiso 1 1 calc R U .
C6 C 0.1815(4) 0.4551(6) 0.4689(4) 0.135(6) Uani 1 1 d D U .
H6A H 0.180159 0.439958 0.480247 0.162 Uiso 1 1 calc R U .
H6B H 0.177804 0.470442 0.479299 0.162 Uiso 1 1 calc R U .
C7 C 0.1614(4) 0.4529(6) 0.4481(6) 0.131(6) Uani 1 1 d D U .
H7A H 0.144394 0.450978 0.456326 0.157 Uiso 1 1 calc R U .
H7B H 0.161167 0.468973 0.438152 0.157 Uiso 1 1 calc R U .
C8 C 0.1653(4) 0.4310(6) 0.4301(6) 0.129(5) Uani 1 1 d D U .
H8A H 0.157028 0.435354 0.413586 0.154 Uiso 1 1 calc R U .
H8B H 0.156314 0.415838 0.437078 0.154 Uiso 1 1 calc R U .
C9 C 0.2468(6) 0.4157(7) 0.3557(5) 0.144(5) Uani 1 1 d D U .
C10 C 0.2689(6) 0.4210(7) 0.3735(5) 0.150(5) Uani 1 1 d D U .
C11 C 0.2914(5) 0.4298(7) 0.3572(5) 0.161(7) Uani 1 1 d D U .
H11A H 0.301727 0.414694 0.352340 0.193 Uiso 1 1 calc R U .
H11B H 0.302385 0.441201 0.367641 0.193 Uiso 1 1 calc R U .
C12 C 0.2832(6) 0.4441(5) 0.3329(5) 0.164(7) Uani 1 1 d D U .
H12A H 0.273433 0.459484 0.337915 0.197 Uiso 1 1 calc R U .
H12B H 0.298835 0.449938 0.323836 0.197 Uiso 1 1 calc R U .
C13 C 0.2671(5) 0.4285(7) 0.3143(4) 0.162(7) Uani 1 1 d D U .
H13A H 0.277338 0.413937 0.307850 0.195 Uiso 1 1 calc R U .
H13B H 0.262429 0.439383 0.299497 0.195 Uiso 1 1 calc R U .
C14 C 0.2425(5) 0.4183(6) 0.3270(5) 0.152(6) Uani 1 1 d D U .
H14A H 0.228194 0.430243 0.323743 0.182 Uiso 1 1 calc R U .
H14B H 0.238047 0.401450 0.319647 0.182 Uiso 1 1 calc R U .
C15 C 0.2377(6) 0.3479(5) 0.4165(6) 0.143(5) Uani 1 1 d D U .
C16 C 0.2591(6) 0.3598(5) 0.4326(7) 0.150(5) Uani 1 1 d D U .
C17 C 0.2775(7) 0.3450(6) 0.4490(7) 0.164(7) Uani 1 1 d D U .
H17A H 0.295275 0.345747 0.442398 0.197 Uiso 1 1 calc R U .
H17B H 0.277185 0.350633 0.467135 0.197 Uiso 1 1 calc R U .
C18 C 0.2657(6) 0.3193(7) 0.4455(8) 0.170(7) Uani 1 1 d D U .
H18A H 0.263988 0.313772 0.463484 0.205 Uiso 1 1 calc R U .
H18B H 0.280558 0.309564 0.438911 0.205 Uiso 1 1 calc R U .
C19 C 0.2442(7) 0.3049(7) 0.4334(6) 0.169(7) Uani 1 1 d D U .
H19A H 0.230520 0.301945 0.446204 0.203 Uiso 1 1 calc R U .
H19B H 0.250418 0.288017 0.427397 0.203 Uiso 1 1 calc R U .
C20 C 0.2339(7) 0.3199(5) 0.4114(7) 0.153(6) Uani 1 1 d D U .
H20A H 0.215470 0.316247 0.409160 0.184 Uiso 1 1 calc R U .
H20B H 0.242948 0.315013 0.395478 0.184 Uiso 1 1 calc R U .
C23 C 0.3421(4) 0.4496(4) 0.4882(4) 0.153(7) Uani 1 1 d G U .
H23 H 0.355473 0.455569 0.498994 0.183 Uiso 1 1 calc R U .
N7 N 0.3201(4) 0.4643(3) 0.4850(4) 0.148(6) Uani 1 1 d G U .
C22 C 0.3005(3) 0.4556(4) 0.4692(4) 0.151(6) Uani 1 1 d G U .
H22 H 0.285515 0.465657 0.466988 0.181 Uiso 1 1 calc R U .
C21 C 0.3028(4) 0.4322(4) 0.4568(4) 0.148(5) Uani 1 1 d DG U .
C25 C 0.3248(5) 0.4175(3) 0.4601(4) 0.153(6) Uani 1 1 d G U .
H25 H 0.326351 0.401512 0.451559 0.184 Uiso 1 1 calc R U .
C24 C 0.3444(4) 0.4262(4) 0.4758(5) 0.157(7) Uani 1 1 d G U .
H24 H 0.359378 0.416168 0.478040 0.188 Uiso 1 1 calc R U .
B1 B 0.1936(5) 0.3769(4) 0.3771(6) 0.121(4) Uani 1 1 d D U .
B2 B 0.2779(5) 0.4231(5) 0.4421(6) 0.137(4) Uani 1 1 d D U .

loop_
_atom_site_aniso_label
_atom_site_aniso_U_11
_atom_site_aniso_U_22
_atom_site_aniso_U_33
_atom_site_aniso_U_23
_atom_site_aniso_U_13
_atom_site_aniso_U_12
Pd1 0.091(2) 0.1004(17) 0.1004(17) 0.000 0.000 0.000
Fe1 0.094(3) 0.205(7) 0.176(6) -0.094(4) 0.005(4) -0.003(4)
O1 0.095(8) 0.160(9) 0.148(10) -0.033(8) -0.023(7) 0.005(7)
O2 0.101(8) 0.155(9) 0.139(9) -0.003(8) -0.014(7) -0.005(8)
O3 0.090(9) 0.161(10) 0.134(10) 0.005(8) -0.022(8) 0.002(8)
O4 0.096(7) 0.120(9) 0.143(10) -0.020(8) 0.011(8) -0.022(7)
O5 0.121(8) 0.131(9) 0.166(9) -0.031(8) 0.001(7) -0.002(8)
O6 0.125(9) 0.140(9) 0.163(10) -0.024(8) -0.012(8) -0.004(8)
N1 0.086(8) 0.150(10) 0.161(11) -0.044(9) -0.010(8) 0.008(8)
N2 0.098(8) 0.115(10) 0.136(11) -0.018(8) -0.001(8) -0.015(8)
N3 0.110(9) 0.135(11) 0.159(10) -0.005(9) 0.000(8) 0.001(9)
N4 0.125(9) 0.132(11) 0.167(10) -0.028(9) 0.003(8) 0.003(9)
N5 0.099(10) 0.168(10) 0.125(11) -0.004(9) -0.026(8) 0.005(9)
N6 0.118(10) 0.162(10) 0.170(11) -0.024(10) -0.034(9) 0.013(9)
C1 0.093(10) 0.125(12) 0.121(13) -0.016(10) -0.019(9) 0.004(9)
C2 0.089(13) 0.121(13) 0.122(15) -0.015(13) -0.027(10) -0.012(12)
C3 0.105(8) 0.140(11) 0.148(11) -0.030(8) -0.005(9) -0.004(9)
C4 0.104(8) 0.129(10) 0.145(11) -0.027(8) 0.000(9) -0.005(9)
C5 0.099(9) 0.132(12) 0.152(13) -0.035(9) 0.005(10) -0.009(11)
C6 0.107(10) 0.133(13) 0.164(14) -0.032(11) 0.013(10) -0.011(11)
C7 0.109(10) 0.129(13) 0.155(14) -0.022(10) 0.012(10) -0.022(11)
C8 0.105(9) 0.132(12) 0.149(13) -0.015(10) 0.005(11) -0.015(11)
C9 0.118(10) 0.142(11) 0.174(11) -0.013(10) 0.017(9) -0.001(9)
C10 0.128(10) 0.149(11) 0.174(11) -0.016(10) 0.016(9) -0.003(10)
C11 0.130(12) 0.161(14) 0.191(14) -0.003(12) 0.022(11) -0.005(12)
C12 0.134(13) 0.170(15) 0.189(14) 0.005(12) 0.027(12) -0.008(12)
C13 0.133(13) 0.165(15) 0.188(14) -0.004(13) 0.031(11) 0.000(12)
C14 0.131(12) 0.147(14) 0.178(12) -0.006(12) 0.029(11) -0.003(11)
C15 0.109(10) 0.175(11) 0.145(11) -0.012(10) -0.030(8) 0.014(9)
C16 0.118(10) 0.172(10) 0.160(11) -0.023(10) -0.044(9) 0.023(10)
C17 0.135(13) 0.182(13) 0.176(14) -0.020(13) -0.043(11) 0.034(12)
C18 0.141(14) 0.186(13) 0.184(15) -0.016(13) -0.043(12) 0.024(12)
C19 0.137(14) 0.190(13) 0.182(15) -0.007(13) -0.038(12) 0.021(12)
C20 0.122(12) 0.178(12) 0.160(14) -0.011(12) -0.026(11) 0.024(12)
C23 0.129(12) 0.142(13) 0.186(15) -0.041(12) -0.020(12) -0.003(11)
N7 0.127(12) 0.134(12) 0.184(14) -0.051(11) -0.022(11) -0.011(10)
C22 0.124(11) 0.141(12) 0.187(14) -0.044(11) -0.022(11) -0.015(10)
C21 0.124(10) 0.141(11) 0.178(11) -0.041(10) -0.017(9) -0.010(9)
C25 0.135(12) 0.141(13) 0.184(14) -0.042(12) -0.018(11) -0.006(10)
C24 0.136(12) 0.144(13) 0.190(15) -0.039(12) -0.020(12) -0.006(11)
B1 0.089(8) 0.145(9) 0.128(9) -0.012(7) -0.023(7) 0.001(7)
B2 0.115(8) 0.134(9) 0.163(9) -0.028(8) -0.003(8) -0.009(7)

loop_
_atom_type_symbol
_atom_type_description
_atom_type_scat_dispersion_real
_atom_type_scat_dispersion_imag
_atom_type_scat_source
C C 0.0181 0.0091 'International Tables Vol C Tables 4.2.6.8 and 6.1.1.4'
H H 0.0000 0.0000 'International Tables Vol C Tables 4.2.6.8 and 6.1.1.4'
B B 0.0090 0.0039 'International Tables Vol C Tables 4.2.6.8 and 6.1.1.4'
Fe Fe -1.1336 3.1974 'International Tables Vol C Tables 4.2.6.8 and 6.1.1.4'
N N 0.0311 0.0180 'International Tables Vol C Tables 4.2.6.8 and 6.1.1.4'
O O 0.0492 0.0322 'International Tables Vol C Tables 4.2.6.8 and 6.1.1.4'
Pd Pd 0.1215 3.9337 'International Tables Vol C Tables 4.2.6.8 and 6.1.1.4'

loop_
_exptl_crystal_face_index_h
_exptl_crystal_face_index_k
_exptl_crystal_face_index_l
_exptl_crystal_face_perp_dist
3 -30 -15 0.2003
31 12 -6 0.1688
-17 -5 29 0.1462
22 21 -14 0.2001
29 6 -16 0.1811
26 12 -19 0.2018
-28 -3 19 0.1563
13 21 -24 0.2238
21 2 -26 0.2192
-24 -22 -8 0.1330
-31 12 -6 0.1628
27 19 8 0.1992
30 -16 5 0.1438
-7 -21 -26 0.1819
-18 5 -28 0.2488
-19 20 -20 0.2272
-19 20 -20 0.2273
10 16 28 0.1491
19 -16 23 0.1410
-25 -13 19 0.1595

loop_
_geom_angle_atom_site_label_1
_geom_angle_atom_site_label_2
_geom_angle_atom_site_label_3
_geom_angle
_geom_angle_site_symmetry_1
_geom_angle_site_symmetry_3
N7 Pd1 N7 90.0(8) 4_566 20_565
N7 Pd1 N7 90.0(8) 4_566 17_556
N7 Pd1 N7 178(2) 20_565 17_556
N7 Pd1 N7 178(2) 4_566 .
N7 Pd1 N7 90.0(8) 20_565 .
N7 Pd1 N7 90.0(8) 17_556 .
N4 Fe1 N3 91.2(11) . .
N4 Fe1 N2 87.0(10) . .
N3 Fe1 N2 127.5(13) . .
N4 Fe1 N5 116.9(11) . .
N3 Fe1 N5 87.4(10) . .
N2 Fe1 N5 138.7(12) . .
N4 Fe1 N1 147.1(12) . .
N3 Fe1 N1 75.9(11) . .
N2 Fe1 N1 77.9(9) . .
N5 Fe1 N1 92.9(11) . .
N4 Fe1 N6 71.9(12) . .
N3 Fe1 N6 139.4(13) . .
N2 Fe1 N6 89.2(11) . .
N5 Fe1 N6 69.6(10) . .
N1 Fe1 N6 135.8(12) . .
N1 O1 B1 113.4(17) . .
N3 O2 B1 115(2) . .
N5 O3 B1 105(2) . .
N2 O4 B2 115.5(19) . .
N4 O5 B2 120(2) . .
B2 O6 N6 111(2) . .
C3 N1 O1 114.1(19) . .
C3 N1 Fe1 111.1(16) . .
O1 N1 Fe1 120.6(14) . .
C4 N2 O4 114.5(17) . .
C4 N2 Fe1 119.0(15) . .
O4 N2 Fe1 124.7(14) . .
C9 N3 O2 125(2) . .
C9 N3 Fe1 112.8(18) . .
O2 N3 Fe1 121.1(18) . .
C10 N4 O5 134(3) . .
C10 N4 Fe1 102.5(18) . .
O5 N4 Fe1 119.6(17) . .
C15 N5 O3 102.7(19) . .
C15 N5 Fe1 131.9(18) . .
O3 N5 Fe1 124.5(17) . .
C16 N6 O6 104.9(19) . .
C16 N6 Fe1 128.7(18) . .
O6 N6 Fe1 126.4(18) . .
C2 C1 C2 115(3) 79 .
C2 C1 B1 124(3) 79 .
C2 C1 B1 120(3) . .
C1 C2 C1 125(3) 58 .
C1 C2 H2 117.7 58 .
C1 C2 H2 117.7 . .
N1 C3 C4 106(2) . .
N1 C3 C8 123(2) . .
C4 C3 C8 118.3(17) . .
N2 C4 C3 108.5(17) . .
N2 C4 C5 126(2) . .
C3 C4 C5 120.2(16) . .
C4 C5 C6 112.6(14) . .
C4 C5 H5A 109.1 . .
C6 C5 H5A 109.1 . .
C4 C5 H5B 109.1 . .
C6 C5 H5B 109.1 . .
H5A C5 H5B 107.8 . .
C7 C6 C5 114.3(16) . .
C7 C6 H6A 108.7 . .
C5 C6 H6A 108.7 . .
C7 C6 H6B 108.7 . .
C5 C6 H6B 108.7 . .
H6A C6 H6B 107.6 . .
C8 C7 C6 114.5(16) . .
C8 C7 H7A 108.6 . .
C6 C7 H7A 108.6 . .
C8 C7 H7B 108.6 . .
C6 C7 H7B 108.6 . .
H7A C7 H7B 107.6 . .
C7 C8 C3 115.9(15) . .
C7 C8 H8A 108.3 . .
C3 C8 H8A 108.3 . .
C7 C8 H8B 108.3 . .
C3 C8 H8B 108.3 . .
H8A C8 H8B 107.4 . .
N3 C9 C10 106(2) . .
N3 C9 C14 119(2) . .
C10 C9 C14 134.4(18) . .
N4 C10 C9 122(2) . .
N4 C10 C11 127(3) . .
C9 C10 C11 107.7(18) . .
C10 C11 C12 113.4(17) . .
C10 C11 H11A 108.9 . .
C12 C11 H11A 108.9 . .
C10 C11 H11B 108.9 . .
C12 C11 H11B 108.9 . .
H11A C11 H11B 107.7 . .
C13 C12 C11 115.0(16) . .
C13 C12 H12A 108.5 . .
C11 C12 H12A 108.5 . .
C13 C12 H12B 108.5 . .
C11 C12 H12B 108.5 . .
H12A C12 H12B 107.5 . .
C12 C13 C14 111.8(14) . .
C12 C13 H13A 109.3 . .
C14 C13 H13A 109.3 . .
C12 C13 H13B 109.3 . .
C14 C13 H13B 109.3 . .
H13A C13 H13B 107.9 . .
C9 C14 C13 109.6(14) . .
C9 C14 H14A 109.7 . .
C13 C14 H14A 109.7 . .
C9 C14 H14B 109.7 . .
C13 C14 H14B 109.7 . .
H14A C14 H14B 108.2 . .
N5 C15 C20 129(3) . .
N5 C15 C16 104(2) . .
C20 C15 C16 126(2) . .
N6 C16 C17 129(3) . .
N6 C16 C15 106(2) . .
C17 C16 C15 125(2) . .
C18 C17 C16 97(3) . .
C18 C17 H17A 112.3 . .
C16 C17 H17A 112.3 . .
C18 C17 H17B 112.3 . .
C16 C17 H17B 112.3 . .
H17A C17 H17B 109.9 . .
C17 C18 C19 145(3) . .
C17 C18 H18A 100.5 . .
C19 C18 H18A 100.5 . .
C17 C18 H18B 100.5 . .
C19 C18 H18B 100.5 . .
H18A C18 H18B 104.3 . .
C18 C19 C20 109(3) . .
C18 C19 H19A 109.8 . .
C20 C19 H19A 109.8 . .
C18 C19 H19B 109.8 . .
C20 C19 H19B 109.8 . .
H19A C19 H19B 108.3 . .
C19 C20 C15 109(3) . .
C19 C20 H20A 109.9 . .
C15 C20 H20A 109.9 . .
C19 C20 H20B 109.9 . .
C15 C20 H20B 109.9 . .
H20A C20 H20B 108.3 . .
N7 C23 C24 120.0 . .
N7 C23 H23 120.0 . .
C24 C23 H23 120.0 . .
C22 N7 C23 120.0 . .
C22 N7 Pd1 121.4(12) . .
C23 N7 Pd1 118.2(12) . .
C21 C22 N7 120.0 . .
C21 C22 H22 120.0 . .
N7 C22 H22 120.0 . .
C25 C21 C22 120.0 . .
C25 C21 B2 124.9(17) . .
C22 C21 B2 114.7(17) . .
C24 C25 C21 120.0 . .
C24 C25 H25 120.0 . .
C21 C25 H25 120.0 . .
C25 C24 C23 120.0 . .
C25 C24 H24 120.0 . .
C23 C24 H24 120.0 . .
O2 B1 O3 116(2) . .
O2 B1 O1 83.0(17) . .
O3 B1 O1 133(2) . .
O2 B1 C1 113(2) . .
O3 B1 C1 104.1(18) . .
O1 B1 C1 106.1(17) . .
O5 B2 O6 82.4(18) . .
O5 B2 O4 111(2) . .
O6 B2 O4 124(3) . .
O5 B2 C21 105(2) . .
O6 B2 C21 108(2) . .
O4 B2 C21 118(2) . .

loop_
_geom_bond_atom_site_label_1
_geom_bond_atom_site_label_2
_geom_bond_distance
_geom_bond_site_symmetry_2
Pd1 N7 2.023(14) 4_566
Pd1 N7 2.02(3) 20_565
Pd1 N7 2.02(3) 17_556
Pd1 N7 2.023(14) .
Fe1 N4 1.827(18) .
Fe1 N3 1.835(18) .
Fe1 N2 1.870(16) .
Fe1 N5 1.928(17) .
Fe1 N1 1.937(16) .
Fe1 N6 1.947(18) .
O1 N1 1.403(18) .
O1 B1 1.467(19) .
O2 N3 1.349(18) .
O2 B1 1.45(2) .
O3 N5 1.448(18) .
O3 B1 1.457(18) .
O4 N2 1.382(17) .
O4 B2 1.445(19) .
O5 N4 1.391(19) .
O5 B2 1.41(2) .
O6 B2 1.415(19) .
O6 N6 1.423(19) .
N1 C3 1.35(2) .
N2 C4 1.338(19) .
N3 C9 1.33(2) .
N4 C10 1.35(2) .
N5 C15 1.35(2) .
N6 C16 1.36(2) .
C1 C2 1.385(8) 79
C1 C2 1.395(8) .
C1 B1 1.60(3) .
C2 H2 0.9500 .
C3 C4 1.49(3) .
C3 C8 1.507(19) .
C4 C5 1.53(2) .
C5 C6 1.54(2) .
C5 H5A 0.9900 .
C5 H5B 0.9900 .
C6 C7 1.51(2) .
C6 H6A 0.9900 .
C6 H6B 0.9900 .
C7 C8 1.494(19) .
C7 H7A 0.9900 .
C7 H7B 0.9900 .
C8 H8A 0.9900 .
C8 H8B 0.9900 .
C9 C10 1.51(3) .
C9 C14 1.519(13) .
C10 C11 1.519(13) .
C11 C12 1.535(13) .
C11 H11A 0.9900 .
C11 H11B 0.9900 .
C12 C13 1.519(13) .
C12 H12A 0.9900 .
C12 H12B 0.9900 .
C13 C14 1.541(13) .
C13 H13A 0.9900 .
C13 H13B 0.9900 .
C14 H14A 0.9900 .
C14 H14B 0.9900 .
C15 C20 1.499(18) .
C15 C16 1.53(3) .
C16 C17 1.504(17) .
C17 C18 1.488(18) .
C17 H17A 0.9900 .
C17 H17B 0.9900 .
C18 C19 1.491(17) .
C18 H18A 0.9900 .
C18 H18B 0.9900 .
C19 C20 1.495(18) .
C19 H19A 0.9900 .
C19 H19B 0.9900 .
C20 H20A 0.9900 .
C20 H20B 0.9900 .
C23 N7 1.3900 .
C23 C24 1.3900 .
C23 H23 0.9500 .
N7 C22 1.3900 .
C22 C21 1.3900 .
C22 H22 0.9500 .
C21 C25 1.3900 .
C21 B2 1.59(3) .
C25 C24 1.3900 .
C25 H25 0.9500 .
C24 H24 0.9500 .

loop_
_geom_torsion_atom_site_label_1
_geom_torsion_atom_site_label_2
_geom_torsion_atom_site_label_3
_geom_torsion_atom_site_label_4
_geom_torsion
_geom_torsion_site_symmetry_1
_geom_torsion_site_symmetry_4
B1 O1 N1 C3 -137(3) . .
B1 O1 N1 Fe1 -1(3) . .
B2 O4 N2 C4 146(3) . .
B2 O4 N2 Fe1 -19(3) . .
N4 Fe1 N2 C4 167(3) . .
N3 Fe1 N2 C4 78(3) . .
N5 Fe1 N2 C4 -64(3) . .
N1 Fe1 N2 C4 16(3) . .
N6 Fe1 N2 C4 -121(3) . .
N4 Fe1 N2 O4 -30(2) . .
N3 Fe1 N2 O4 -119(2) . .
N5 Fe1 N2 O4 99(2) . .
N1 Fe1 N2 O4 180(2) . .
N6 Fe1 N2 O4 42(2) . .
B1 O2 N3 C9 164(3) . .
B1 O2 N3 Fe1 -27(3) . .
N4 Fe1 N3 C9 -18(3) . .
N2 Fe1 N3 C9 69(3) . .
N5 Fe1 N3 C9 -135(3) . .
N1 Fe1 N3 C9 131(3) . .
N6 Fe1 N3 C9 -81(3) . .
N4 Fe1 N3 O2 171(2) . .
N2 Fe1 N3 O2 -102(2) . .
N5 Fe1 N3 O2 54(2) . .
N1 Fe1 N3 O2 -40(2) . .
N6 Fe1 N3 O2 108(3) . .
B2 O5 N4 C10 125(4) . .
B2 O5 N4 Fe1 -29(3) . .
N3 Fe1 N4 C10 19(2) . .
N2 Fe1 N4 C10 -108(2) . .
N5 Fe1 N4 C10 107(2) . .
N1 Fe1 N4 C10 -46(3) . .
N6 Fe1 N4 C10 162(3) . .
N3 Fe1 N4 O5 -180(2) . .
N2 Fe1 N4 O5 53(2) . .
N5 Fe1 N4 O5 -92(2) . .
N1 Fe1 N4 O5 115(2) . .
N6 Fe1 N4 O5 -37(2) . .
B1 O3 N5 C15 168(3) . .
B1 O3 N5 Fe1 -22(3) . .
B2 O6 N6 C16 172(3) . .
B2 O6 N6 Fe1 -7(3) . .
C2 C1 C2 C1 0.0(2) 79 58
B1 C1 C2 C1 -174.2(12) . 58
O1 N1 C3 C4 -174(2) . .
Fe1 N1 C3 C4 45(3) . .
O1 N1 C3 C8 -33(5) . .
Fe1 N1 C3 C8 -174(3) . .
O4 N2 C4 C3 -161(3) . .
Fe1 N2 C4 C3 4(4) . .
O4 N2 C4 C5 -7(5) . .
Fe1 N2 C4 C5 158(3) . .
N1 C3 C4 N2 -31(4) . .
C8 C3 C4 N2 -175(3) . .
N1 C3 C4 C5 173(3) . .
C8 C3 C4 C5 29(6) . .
N2 C4 C5 C6 -158(3) . .
C3 C4 C5 C6 -6(5) . .
C4 C5 C6 C7 -35(4) . .
C5 C6 C7 C8 56(4) . .
C6 C7 C8 C3 -32(5) . .
N1 C3 C8 C7 -146(3) . .
C4 C3 C8 C7 -9(6) . .
O2 N3 C9 C10 -179(3) . .
Fe1 N3 C9 C10 10(4) . .
O2 N3 C9 C14 -6(6) . .
Fe1 N3 C9 C14 -177(3) . .
O5 N4 C10 C9 -176(3) . .
Fe1 N4 C10 C9 -19(4) . .
O5 N4 C10 C11 25(6) . .
Fe1 N4 C10 C11 -178(3) . .
N3 C9 C10 N4 7(5) . .
C14 C9 C10 N4 -165(4) . .
N3 C9 C10 C11 169(3) . .
C14 C9 C10 C11 -3(6) . .
N4 C10 C11 C12 -169(3) . .
C9 C10 C11 C12 30(4) . .
C10 C11 C12 C13 -61(4) . .
C11 C12 C13 C14 57(4) . .
N3 C9 C14 C13 -170(3) . .
C10 C9 C14 C13 1(6) . .
C12 C13 C14 C9 -26(4) . .
O3 N5 C15 C20 5(5) . .
Fe1 N5 C15 C20 -164(3) . .
O3 N5 C15 C16 172(2) . .
Fe1 N5 C15 C16 3(5) . .
O6 N6 C16 C17 -8(6) . .
Fe1 N6 C16 C17 171(3) . .
O6 N6 C16 C15 172(3) . .
Fe1 N6 C16 C15 -9(5) . .
N5 C15 C16 N6 3(4) . .
C20 C15 C16 N6 171(4) . .
N5 C15 C16 C17 -177(4) . .
C20 C15 C16 C17 -9(6) . .
N6 C16 C17 C18 175(4) . .
C15 C16 C17 C18 -5(5) . .
C16 C17 C18 C19 -2(8) . .
C17 C18 C19 C20 22(8) . .
C18 C19 C20 C15 -30(4) . .
N5 C15 C20 C19 -166(4) . .
C16 C15 C20 C19 29(5) . .
C24 C23 N7 C22 0.0 . .
C24 C23 N7 Pd1 -172.7(15) . .
C23 N7 C22 C21 0.0 . .
Pd1 N7 C22 C21 172.4(15) . .
N7 C22 C21 C25 0.0 . .
N7 C22 C21 B2 173(2) . .
C22 C21 C25 C24 0.0 . .
B2 C21 C25 C24 -173(2) . .
C21 C25 C24 C23 0.0 . .
N7 C23 C24 C25 0.0 . .
N3 O2 B1 O3 -46(3) . .
N3 O2 B1 O1 89(2) . .
N3 O2 B1 C1 -167(2) . .
N5 O3 B1 O2 68(3) . .
N5 O3 B1 O1 -37(4) . .
N5 O3 B1 C1 -166(2) . .
N1 O1 B1 O2 -68(2) . .
N1 O1 B1 O3 51(4) . .
N1 O1 B1 C1 179(2) . .
C2 C1 B1 O2 167.1(12) 79 .
C2 C1 B1 O2 -19(2) . .
C2 C1 B1 O3 40(2) 79 .
C2 C1 B1 O3 -145.9(13) . .
C2 C1 B1 O1 -103.7(18) 79 .
C2 C1 B1 O1 70(2) . .
N4 O5 B2 O6 91(3) . .
N4 O5 B2 O4 -33(3) . .
N4 O5 B2 C21 -163(2) . .
N6 O6 B2 O5 -61(2) . .
N6 O6 B2 O4 50(3) . .
N6 O6 B2 C21 -164(2) . .
N2 O4 B2 O5 57(3) . .
N2 O4 B2 O6 -38(4) . .
N2 O4 B2 C21 179(2) . .
C25 C21 B2 O5 -53(3) . .
C22 C21 B2 O5 134.4(17) . .
C25 C21 B2 O6 34(3) . .
C22 C21 B2 O6 -138.9(17) . .
C25 C21 B2 O4 -177.7(19) . .
C22 C21 B2 O4 9(3) . .
